data_1529117
loop_
_publ_author_name
'Fleck, M.'
'Tillmanns, E.'
'Bohaty, L.'

_publ_section_title
;
 Structural characterisation of M(II) guanidinium sulphate hydrates (M(II)
 = Mn, Fe, Co, Ni, Cd, V O)
;
_journal_name_full 'Solid State Sciences'
_journal_page_first 469
_journal_page_last 477
_journal_volume 6
_journal_year 2004
_chemical_formula_sum 'C2 H20 N6 O13 S2 V'
_chemical_name_systematic '(C (N H2)3)2 (V O) (H2 O)4 (S O4)2'
_space_group_IT_number 2
_symmetry_space_group_name_Hall '-P 1'
_symmetry_space_group_name_H-M 'P -1'
_cell_angle_alpha 107.1
_cell_angle_beta 94.07
_cell_angle_gamma 90.05
_cell_formula_units_Z 4
_cell_length_a 7.366
_cell_length_b 12.366
_cell_length_c 19.302
_cell_volume 1675.782
_citation_journal_id_ASTM SSSCFJ
_cod_data_source_file Fleck_SSSCFJ_2004_82.cif
_cod_data_source_block C2H20N6O13S2V1
_cod_original_formula_sum 'C2 H20 N6 O13 S2 V1'
_cod_database_code 1529117

loop_
_symmetry_equiv_pos_as_xyz
x,y,z
-x,-y,-z

loop_
_atom_site_label
_atom_site_type_symbol
_atom_site_fract_x
_atom_site_fract_y
_atom_site_fract_z
_atom_site_occupancy
_atom_site_U_iso_or_equiv
H1 H+1 0.607 0.605 0.222 1 0.0
H2 H+1 0.79 0.571 0.248 1 0.0
N6 N-3 0.8028 0.3254 -0.0231 1 0.0
H6 H+1 0.301 0.508 0.281 1 0.0
O22 O-2 0.7961 0.32 0.21206 1 0.0
H36 H+1 0.19 0.053 0.09 1 0.0
H30 H+1 0.408 0.946 0.42 1 0.0
N2 N-3 0.1142 0.224 0.4295 1 0.0
H13 H+1 0.322 0.017 0.284 1 0.0
H17 H+1 0.25 0.447 0.416 1 0.0
N12 N-3 0.3109 0.1742 0.0221 1 0.0
O1 O-2 0.5078 0.3707 0.12478 1 0.0
O4 O-2 0.3246 0.4823 0.2379 1 0.0
H9 H+1 0.025 0.881 0.348 1 0.0
O15 O-2 0.2121 0.5906 0.37809 1 0.0
S1 S+6 0.6019 0.14452 0.3673 1 0.0
H34 H+1 0.445 0.691 0.423 1 0.0
H40 H+1 0.313 0.212 0.064 1 0.0
O9 O-2 0.2677 -0.0164 0.2392 1 0.0
N11 N-3 0.3047 -0.0004 -0.056 1 0.0
O25 O-2 0.5039 0.7193 0.1935 1 0.0
H10 H+1 -0.055 -0.014 0.351 1 0.0
O8 O-2 -0.0875 0.0492 0.2306 1 0.0
V1 V+4 0.5565 0.39563 0.20962 1 0.0
H3 H+1 0.488 0.204 0.238 1 0.0
O18 O-2 0.0527 0.7667 0.40277 1 0.0
N10 N-3 0.21 0.0237 0.0545 1 0.0
N3 N-3 -0.0482 0.3841 0.4339 1 0.0
N4 N-3 0.6889 0.4754 -0.0553 1 0.0
H18 H+1 0.377 0.343 0.425 1 0.0
O13 O-2 0.6118 0.1233 0.28789 1 0.0
H32 H+1 0.807 0.849 0.437 1 0.0
V2 V+4 0.0249 0.89674 0.2102 1 0.0
N7 N-3 0.4018 0.8848 0.42674 1 0.0
H14 H+1 0.344 -0.047 0.213 1 0.0
H27 H+1 0.786 0.288 -0.062 1 0.0
C4 C+4 0.2744 0.0656 0.005 1 0.0
H37 H+1 0.259 -0.068 -0.072 1 0.0
O21 O-2 0.0716 0.2191 0.1927 1 0.0
H28 H+1 0.833 0.294 0.009 1 0.0
H8 H+1 0.611 0.378 0.348 1 0.0
H33 H+1 0.642 0.687 0.427 1 0.0
O19 O-2 0.864 0.217 0.0902 1 0.0
N9 N-3 0.5522 0.7238 0.4293 1 0.0
O7 O-2 0.0221 -0.0614 0.33113 1 0.0
O6 O-2 0.0405 0.872 0.1253 1 0.0
H21 H+1 0.851 0.343 0.432 1 0.0
O14 O-2 0.7603 0.0949 0.39621 1 0.0
H24 H+1 0.645 0.431 -0.098 1 0.0
O24 O-2 0.5259 0.8862 0.15402 1 0.0
S4 S+6 0.62067 0.78604 0.16161 1 0.0
C1 C+4 0.1086 0.3307 0.4291 1 0.0
N8 N-3 0.7137 0.8863 0.4377 1 0.0
H19 H+1 0.214 0.19 0.419 1 0.0
C2 C+4 0.7725 0.4339 -0.0055 1 0.0
H12 H+1 -0.021 0.106 0.225 1 0.0
S2 S+6 0.03834 0.64399 0.36644 1 0.0
O23 O-2 0.6721 0.7178 0.0911 1 0.0
O26 O-2 0.7869 0.8207 0.2126 1 0.0
H5 H+1 0.224 0.459 0.211 1 0.0
O20 O-2 0.0335 0.3861 0.15337 1 0.0
O12 O-2 0.4323 0.0915 0.3791 1 0.0
H4 H+1 0.327 0.248 0.222 1 0.0
H29 H+1 0.296 0.85 0.425 1 0.0
H22 H+1 -0.053 0.452 0.433 1 0.0
O16 O-2 0.8896 0.5934 0.39416 1 0.0
H20 H+1 0.012 0.19 0.431 1 0.0
H23 H+1 0.658 0.537 -0.043 1 0.0
H16 H+1 0.106 0.704 0.236 1 0.0
H31 H+1 0.725 0.955 0.432 1 0.0
H7 H+1 0.683 0.48 0.348 1 0.0
C3 C+4 0.5552 0.831 0.4303 1 0.0
H15 H+1 0.258 0.751 0.224 1 0.0
S3 S+6 0.94228 0.28566 0.1609 1 0.0
O17 O-2 0.9993 0.6245 0.28701 1 0.0
O11 O-2 0.6008 0.2675 0.4024 1 0.0
O10 O-2 0.1495 0.7559 0.221 1 0.0
H26 H+1 0.891 0.467 0.092 1 0.0
N1 N-3 0.261 0.3866 0.4273 1 0.0
O3 O-2 0.4358 0.25487 0.2206 1 0.0
H38 H+1 0.356 0.031 -0.09 1 0.0
O2 O-2 0.6773 0.5484 0.2295 1 0.0
H39 H+1 0.321 0.206 -0.011 1 0.0
H25 H+1 0.792 0.567 0.07 1 0.0
N5 N-3 0.8264 0.4994 0.059 1 0.0
H35 H+1 0.19 -0.043 0.045 1 0.0
H11 H+1 0.82 0.069 0.247 1 0.0
O5 O-2 0.6037 0.43785 0.3304 1 0.0
